data_4500722
loop_
_publ_author_name
'Nishizawa, Natsuko'
'Nakamura, Junya'
'Matsumoto, Akikazu'

_publ_section_title
;
 Single-Crystal-to-Single-Crystal Transformation of Di(isopropylammonium)
 (Z,Z)-Muconate into the (E,E)-Muconate during One-Way Photoisomerization
 in the Solid State
;
_journal_issue 8
_journal_name_full 'Crystal Growth &amp; Design'
_journal_page_first 3442
_journal_paper_doi 10.1021/cg200184c
_journal_volume 11
_journal_year 2011
_chemical_formula_moiety 'C12 H24 N2 O4'
_chemical_formula_sum 'C12 H24 N2 O4'
_chemical_formula_weight 260.33
_chemical_name_systematic
; 
EE-iPrAm 
;
_space_group_IT_number 14
_symmetry_cell_setting monoclinic
_symmetry_space_group_name_Hall '-P 2ybc'
_symmetry_space_group_name_H-M 'P 1 21/c 1'
_atom_sites_solution_hydrogens geom
_atom_sites_solution_primary direct
_atom_sites_solution_secondary difmap
_audit_creation_method SHELXL-97
_cell_angle_alpha 90.00
_cell_angle_beta 97.10(3)
_cell_angle_gamma 90.00
_cell_formula_units_Z 2
_cell_length_a 6.4631(17)
_cell_length_b 5.9109(19)
_cell_length_c 20.402(8)
_cell_measurement_reflns_used 7648
_cell_measurement_temperature 123(2)
_cell_measurement_theta_max 27.6
_cell_measurement_theta_min 3.0
_cell_volume 773.4(4)
_computing_cell_refinement PROCESS-AUTO
_computing_data_collection PROCESS-AUTO
_computing_data_reduction CrystalStructure
_computing_publication_material 'CrystalStructure 3.8'
_computing_structure_refinement 'SHELXL-97 (Sheldrick, 1997)'
_computing_structure_solution SIR92
_diffrn_ambient_temperature 123(2)
_diffrn_detector_area_resol_mean 10.00
_diffrn_measured_fraction_theta_full 0.996
_diffrn_measured_fraction_theta_max 0.996
_diffrn_measurement_device_type 'Rigaku RAXIS-RAPID'
_diffrn_measurement_method \w
_diffrn_radiation_monochromator graphite
_diffrn_radiation_source 'fine-focus sealed tube'
_diffrn_radiation_type MoK\a
_diffrn_radiation_wavelength 0.71075
_diffrn_reflns_av_R_equivalents 0.0438
_diffrn_reflns_av_sigmaI/netI 0.0486
_diffrn_reflns_limit_h_max 8
_diffrn_reflns_limit_h_min -8
_diffrn_reflns_limit_k_max 7
_diffrn_reflns_limit_k_min -7
_diffrn_reflns_limit_l_max 26
_diffrn_reflns_limit_l_min -26
_diffrn_reflns_number 7417
_diffrn_reflns_theta_full 27.48
_diffrn_reflns_theta_max 27.48
_diffrn_reflns_theta_min 3.18
_exptl_absorpt_coefficient_mu 0.083
_exptl_absorpt_correction_T_max 0.9917
_exptl_absorpt_correction_T_min 0.9754
_exptl_absorpt_correction_type none
_exptl_crystal_colour colorless
_exptl_crystal_density_diffrn 1.118
_exptl_crystal_density_method 'not measured'
_exptl_crystal_description block
_exptl_crystal_F_000 284
_exptl_crystal_size_max 0.30
_exptl_crystal_size_mid 0.20
_exptl_crystal_size_min 0.10
_refine_diff_density_max 0.180
_refine_diff_density_min -0.226
_refine_diff_density_rms 0.052
_refine_ls_extinction_method none
_refine_ls_goodness_of_fit_ref 0.926
_refine_ls_hydrogen_treatment constr
_refine_ls_matrix_type full
_refine_ls_number_parameters 91
_refine_ls_number_reflns 1781
_refine_ls_number_restraints 0
_refine_ls_restrained_S_all 0.926
_refine_ls_R_factor_all 0.0633
_refine_ls_R_factor_gt 0.0381
_refine_ls_shift/su_max 0.001
_refine_ls_shift/su_mean 0.000
_refine_ls_structure_factor_coef Fsqd
_refine_ls_weighting_details 'calc w=1/[\s^2^(Fo^2^)+(0.0573P)^2^+0.0000P] where P=(Fo^2^+2Fc^2^)/3'
_refine_ls_weighting_scheme calc
_refine_ls_wR_factor_gt 0.0897
_refine_ls_wR_factor_ref 0.0953
_reflns_number_gt 1250
_reflns_number_total 1781
_reflns_threshold_expression >2sigma(I)
_cod_data_source_file cg200184c_si_002.cif
_cod_data_source_block iso-Propylammonium(E,E)-muconate
_cod_database_code 4500722

loop_
_symmetry_equiv_pos_as_xyz
'x, y, z'
'-x, y+1/2, -z+1/2'
'-x, -y, -z'
'x, -y-1/2, z-1/2'

loop_
_atom_site_label
_atom_site_type_symbol
_atom_site_fract_x
_atom_site_fract_y
_atom_site_fract_z
_atom_site_U_iso_or_equiv
_atom_site_adp_type
_atom_site_occupancy
_atom_site_symmetry_multiplicity
_atom_site_calc_flag
_atom_site_refinement_flags
O1 O 0.07801(13) -0.41517(14) 0.82951(4) 0.0296(2) Uani 1 1 d .
O2 O 0.27545(13) -0.13112(14) 0.87357(4) 0.0320(2) Uani 1 1 d .
N1 N -0.02885(15) -0.85996(16) 0.80807(5) 0.0261(3) Uani 1 1 d .
H7A H -0.0430 -0.8643 0.7632 0.039 Uiso 1 1 calc R
H7B H 0.0679 -0.9636 0.8246 0.039 Uiso 1 1 calc R
H7C H 0.0132 -0.7193 0.8222 0.039 Uiso 1 1 calc R
C1 C 0.45295(19) -0.4255(2) 0.97441(6) 0.0272(3) Uani 1 1 d .
H1 H 0.4953 -0.2715 0.9760 0.033 Uiso 1 1 calc R
C2 C 0.31098(18) -0.4895(2) 0.92523(6) 0.0281(3) Uani 1 1 d .
H2 H 0.2676 -0.6432 0.9234 0.034 Uiso 1 1 calc R
C3 C 0.21637(18) -0.3322(2) 0.87282(6) 0.0255(3) Uani 1 1 d .
C4 C -0.23397(19) -0.9136(2) 0.83158(6) 0.0305(3) Uani 1 1 d .
H4 H -0.2766 -1.0698 0.8167 0.037 Uiso 1 1 calc R
C5 C -0.3959(2) -0.7478(2) 0.80045(7) 0.0376(3) Uani 1 1 d .
H5A H -0.5335 -0.7904 0.8120 0.048(4) Uiso 1 1 calc R
H5B H -0.3983 -0.7506 0.7523 0.045(4) Uiso 1 1 calc R
H5C H -0.3608 -0.5951 0.8169 0.042(4) Uiso 1 1 calc R
C6 C -0.2092(2) -0.9076(3) 0.90614(7) 0.0418(4) Uani 1 1 d .
H6A H -0.1002 -1.0144 0.9236 0.046(4) Uiso 1 1 calc R
H6B H -0.3413 -0.9498 0.9218 0.076(6) Uiso 1 1 calc R
H6C H -0.1699 -0.7545 0.9214 0.048(4) Uiso 1 1 calc R

loop_
_atom_site_aniso_label
_atom_site_aniso_U_11
_atom_site_aniso_U_22
_atom_site_aniso_U_33
_atom_site_aniso_U_23
_atom_site_aniso_U_13
_atom_site_aniso_U_12
O1 0.0353(5) 0.0280(5) 0.0222(5) 0.0015(4) -0.0094(4) -0.0022(3)
O2 0.0362(5) 0.0249(5) 0.0311(5) 0.0043(4) -0.0116(4) -0.0021(4)
N1 0.0309(6) 0.0248(5) 0.0204(5) 0.0001(4) -0.0059(4) 0.0002(4)
C1 0.0334(7) 0.0243(6) 0.0218(6) 0.0015(5) -0.0044(5) 0.0003(5)
C2 0.0341(7) 0.0237(6) 0.0246(6) 0.0022(5) -0.0045(5) -0.0004(5)
C3 0.0279(6) 0.0257(6) 0.0213(6) -0.0001(5) -0.0037(5) 0.0003(5)
C4 0.0303(7) 0.0288(7) 0.0309(7) 0.0015(5) -0.0022(5) -0.0041(5)
C5 0.0320(7) 0.0423(8) 0.0367(8) 0.0014(7) -0.0029(6) 0.0027(6)
C6 0.0433(9) 0.0506(9) 0.0314(8) 0.0074(7) 0.0036(6) 0.0001(7)

loop_
_atom_type_symbol
_atom_type_description
_atom_type_scat_dispersion_real
_atom_type_scat_dispersion_imag
_atom_type_scat_source
C C 0.0033 0.0016 'International Tables Vol C Tables 4.2.6.8 and 6.1.1.4'
H H 0.0000 0.0000 'International Tables Vol C Tables 4.2.6.8 and 6.1.1.4'
O O 0.0106 0.0060 'International Tables Vol C Tables 4.2.6.8 and 6.1.1.4'
N N 0.0061 0.0033 'International Tables Vol C Tables 4.2.6.8 and 6.1.1.4'

loop_
_geom_angle_atom_site_label_1
_geom_angle_atom_site_label_2
_geom_angle_atom_site_label_3
_geom_angle
_geom_angle_site_symmetry_3
C2 C1 C1 124.29(15) 3_647
C1 C2 C3 123.25(11) .
O2 C3 O1 124.22(11) .
O2 C3 C2 119.20(10) .
O1 C3 C2 116.58(11) .
N1 C4 C6 109.23(11) .
N1 C4 C5 108.76(11) .
C6 C4 C5 112.86(12) .

loop_
_geom_bond_atom_site_label_1
_geom_bond_atom_site_label_2
_geom_bond_distance
_geom_bond_site_symmetry_2
O1 C3 1.2750(14) .
O2 C3 1.2477(15) .
N1 C4 1.4984(16) .
C1 C2 1.3284(17) .
C1 C1 1.442(2) 3_647
C2 C3 1.4901(17) .
C4 C6 1.510(2) .
C4 C5 1.5153(17) .

loop_
_geom_torsion_atom_site_label_1
_geom_torsion_atom_site_label_2
_geom_torsion_atom_site_label_3
_geom_torsion_atom_site_label_4
_geom_torsion
_geom_torsion_site_symmetry_1
C1 C1 C2 C3 -179.87(15) 3_647
C1 C2 C3 O2 1.82(19) .
C1 C2 C3 O1 -178.27(12) .
